data_7059411
loop_
_publ_author_name
'Mukherjee, Atasi'
'Chakravarty, Manab'

_publ_section_title
;
 Regioisomeric monopyridine-functionalized triarylethene: small AIEgens
 with isomeric effect and an efficient platform for the selective and
 sensitive detection of Pd2+ and Fe3+
;
_journal_issue 16
_journal_name_full 'New Journal of Chemistry'
_journal_page_first 6173
_journal_page_last 6181
_journal_paper_doi 10.1039/D0NJ00306A
_journal_volume 44
_journal_year 2020
_chemical_formula_moiety 'C35 H25 N'
_chemical_formula_sum 'C35 H25 N'
_chemical_formula_weight 459.56
_space_group_crystal_system triclinic
_space_group_IT_number 2
_space_group_name_Hall '-P 1'
_space_group_name_H-M_alt 'P -1'
_atom_sites_solution_hydrogens geom
_atom_sites_solution_primary dual
_audit_creation_date 2019-10-18
_audit_creation_method
;
Olex2 1.2
(compiled 2018.05.29 svn.r3508 for OlexSys, GUI svn.r5506)
;
_audit_update_record
;
2020-01-14 deposited with the CCDC.	2020-03-18 downloaded from the CCDC.
;
_cell_angle_alpha 90.747(3)
_cell_angle_beta 91.108(3)
_cell_angle_gamma 106.582(3)
_cell_formula_units_Z 2
_cell_length_a 7.6570(2)
_cell_length_b 10.3364(3)
_cell_length_c 15.7530(6)
_cell_measurement_reflns_used 5396
_cell_measurement_temperature 293
_cell_measurement_theta_max 29.6300
_cell_measurement_theta_min 3.7290
_cell_volume 1194.49(7)
_computing_cell_refinement 'CrysAlisPro 1.171.39.20a (Rigaku OD, 2015)'
_computing_data_collection 'CrysAlisPro 1.171.39.20a (Rigaku OD, 2015)'
_computing_data_reduction 'CrysAlisPro 1.171.39.20a (Rigaku OD, 2015)'
_computing_molecular_graphics 'Olex2 (Dolomanov et al., 2009)'
_computing_publication_material 'Olex2 (Dolomanov et al., 2009)'
_computing_structure_refinement 'ShelXL (Sheldrick, 2015)'
_computing_structure_solution 'ShelXT (Sheldrick, 2015)'
_diffrn_ambient_temperature 293(2)
_diffrn_detector 'CCD plate'
_diffrn_measured_fraction_theta_full 0.997
_diffrn_measured_fraction_theta_max 0.884
_diffrn_measurement_details
;
List of Runs (angles in degrees, time in seconds):

  # Type    Start    End  Width  t~exp~   \w     \q     \k     \f   Frames
#--------------------------------------------------------------------------
  1  \w      5.00  87.00   0.50   35.00    --    0.00  57.00 -60.00  164
  2  \w    -21.00  17.00   0.50   35.00    --    0.00 -19.00-120.00   76
  3  \w    -15.00  83.00   0.50   35.00    --    0.00  37.00  60.00  196
  4  \w     13.00  69.00   0.50   35.00    --    0.00  37.00 150.00  112
  5  \w    -11.00  84.00   0.50   35.00    --    0.00  37.00-150.00  190
  6  \w    -88.00 -50.00   0.50   35.00    --    0.00 -77.00 120.00   76
;
_diffrn_measurement_device 'four-circle diffractometer'
_diffrn_measurement_device_type 'XtaLAB Pro: Kappa dual offset/far'
_diffrn_measurement_method '\w scans'
_diffrn_orient_matrix_type 'CrysAlisPro convention (1999,Acta A55,543-557)'
_diffrn_orient_matrix_UB_11 0.0127020000
_diffrn_orient_matrix_UB_12 0.0124721000
_diffrn_orient_matrix_UB_13 0.0443983000
_diffrn_orient_matrix_UB_21 -0.0141914000
_diffrn_orient_matrix_UB_22 -0.0699765000
_diffrn_orient_matrix_UB_23 0.0065385000
_diffrn_orient_matrix_UB_31 0.0947877000
_diffrn_orient_matrix_UB_32 0.0087214000
_diffrn_orient_matrix_UB_33 -0.0038654000
_diffrn_radiation_monochromator graphite
_diffrn_radiation_probe x-ray
_diffrn_radiation_type MoK\a
_diffrn_radiation_wavelength 0.71073
_diffrn_reflns_av_R_equivalents 0.0345
_diffrn_reflns_av_unetI/netI 0.0376
_diffrn_reflns_Laue_measured_fraction_full 0.997
_diffrn_reflns_Laue_measured_fraction_max 0.884
_diffrn_reflns_limit_h_max 9
_diffrn_reflns_limit_h_min -10
_diffrn_reflns_limit_k_max 14
_diffrn_reflns_limit_k_min -14
_diffrn_reflns_limit_l_max 21
_diffrn_reflns_limit_l_min -21
_diffrn_reflns_number 18383
_diffrn_reflns_point_group_measured_fraction_full 0.997
_diffrn_reflns_point_group_measured_fraction_max 0.884
_diffrn_reflns_theta_full 25.242
_diffrn_reflns_theta_max 29.722
_diffrn_reflns_theta_min 3.206
_diffrn_source 'fine-focus sealed X-ray tube'
_diffrn_source_type 'Enhance (Mo) X-ray Source'
_exptl_absorpt_coefficient_mu 0.073
_exptl_absorpt_correction_T_max 1.00000
_exptl_absorpt_correction_T_min 0.93490
_exptl_absorpt_correction_type multi-scan
_exptl_absorpt_process_details
;
CrysAlisPro 1.171.39.20a (Rigaku Oxford Diffraction, 2015)
Empirical absorption correction using spherical harmonics,
 implemented in SCALE3 ABSPACK scaling algorithm.
;
_exptl_crystal_colour 'pale yellow'
_exptl_crystal_colour_lustre clear
_exptl_crystal_colour_modifier light
_exptl_crystal_density_diffrn 1.278
_exptl_crystal_description block
_exptl_crystal_F_000 484
_exptl_crystal_size_max 0.2
_exptl_crystal_size_mid 0.1
_exptl_crystal_size_min 0.05
_refine_diff_density_max 1.208
_refine_diff_density_min -0.378
_refine_diff_density_rms 0.073
_refine_ls_extinction_method none
_refine_ls_goodness_of_fit_ref 1.012
_refine_ls_hydrogen_treatment constr
_refine_ls_matrix_type full
_refine_ls_number_parameters 325
_refine_ls_number_reflns 6007
_refine_ls_number_restraints 0
_refine_ls_restrained_S_all 1.012
_refine_ls_R_factor_all 0.1079
_refine_ls_R_factor_gt 0.0857
_refine_ls_shift/su_max 0.000
_refine_ls_shift/su_mean 0.000
_refine_ls_structure_factor_coef Fsqd
_refine_ls_weighting_details 'w=1/[\s^2^(Fo^2^)+(0.0956P)^2^+2.3169P] where P=(Fo^2^+2Fc^2^)/3'
_refine_ls_weighting_scheme calc
_refine_ls_wR_factor_gt 0.2164
_refine_ls_wR_factor_ref 0.2320
_reflns_Friedel_coverage 0.000
_reflns_number_gt 4561
_reflns_number_total 6007
_reflns_threshold_expression 'I > 2\s(I)'
_cod_data_source_file d0nj00306a2.cif
_cod_data_source_block exp_379-np3py
_cod_depositor_comments
;Adding full bibliography for 7059411--7059412.cif.

 Adding full bibliography for 7059411--7059412.cif.
;
_cod_database_code 7059411
_shelx_shelxl_version_number 2016/4
_shelx_space_group_comment
;
The symmetry employed for this shelxl refinement is uniquely defined
by the following loop, which should always be used as a source of
symmetry information in preference to the above space-group names.
They are only intended as comments.
;
_shelx_estimated_absorpt_t_max 0.996
_shelx_estimated_absorpt_t_min 0.985
_reflns_odcompleteness_completeness 99.75
_reflns_odcompleteness_iscentric 1
_reflns_odcompleteness_theta 25.97
_olex2_refinement_description
;
1. Fixed Uiso
 At 1.2 times of:
  All C(H) groups
2.a Aromatic/amide H refined with riding coordinates:
 C005(H005), C006(H006), C007(H007), C00C(H00C), C00D(H00D), C00E(H00E),
 C00G(H00G), C00H(H00H), C00I(H00I), C00J(H00J), C00K(H00K), C00N(H00N),
 C00O(H00O), C00P(H00P), C00Q(H00Q), C00R(H00R), C00S(H00S), C00T(H00T),
 C00U(H00U), C00V(H00V), C00W(H00W), C00X(H00X), C00Y(H00Y), C00Z(H00Z),
 C010(H010)
;
_olex2_submission_special_instructions 'No special instructions were received'
_oxdiff_exptl_absorpt_empirical_details
;
Empirical correction (ABSPACK) includes:
- Absorption correction using spherical harmonics
- Frame scaling
;
_oxdiff_exptl_absorpt_empirical_full_max 1.060
_oxdiff_exptl_absorpt_empirical_full_min 0.948

loop_
_space_group_symop_operation_xyz
'x, y, z'
'-x, -y, -z'

loop_
_atom_site_label
_atom_site_type_symbol
_atom_site_fract_x
_atom_site_fract_y
_atom_site_fract_z
_atom_site_U_iso_or_equiv
_atom_site_adp_type
_atom_site_occupancy
_atom_site_site_symmetry_order
_atom_site_calc_flag
_atom_site_refinement_flags_posn
_atom_site_refinement_flags_adp
_atom_site_refinement_flags_occupancy
_atom_site_disorder_assembly
_atom_site_disorder_group
C001 C 0.1399(3) 0.9500(2) 0.79817(14) 0.0205(5) Uani 1 1 d . . . . .
N002 N -0.2588(5) -0.2573(3) 0.56996(16) 0.0456(7) Uani 1 1 d . . . . .
C003 C -0.2225(3) -0.0203(2) 0.54295(15) 0.0212(5) Uani 1 1 d . . . . .
C004 C -0.1622(3) 0.1221(2) 0.57413(14) 0.0212(5) Uani 1 1 d . . . . .
C005 C -0.1009(4) 0.7297(3) 0.79620(15) 0.0243(5) Uani 1 1 d . . . . .
H005 H -0.142321 0.638036 0.782631 0.029 Uiso 1 1 calc R . . . .
C006 C 0.3821(4) 0.8329(3) 0.72418(16) 0.0246(5) Uani 1 1 d . . . . .
H006 H 0.465623 0.793395 0.700904 0.030 Uiso 1 1 calc R . . . .
C007 C 0.3648(4) 0.4533(3) 0.89906(15) 0.0248(5) Uani 1 1 d . . . . .
H007 H 0.348360 0.442939 0.957184 0.030 Uiso 1 1 calc R . . . .
C008 C 0.6000(4) 0.3288(2) 0.90876(15) 0.0243(5) Uani 1 1 d . . . . .
C009 C 0.4920(4) 0.4013(2) 0.85916(15) 0.0248(5) Uani 1 1 d . . . . .
C00A C 0.2817(4) 0.5339(2) 0.76489(16) 0.0269(5) Uani 1 1 d . . . . .
C00B C -0.0372(4) 0.3959(3) 0.63502(16) 0.0262(5) Uani 1 1 d . . . . .
C00C C 0.2623(4) 0.5204(3) 0.85277(16) 0.0262(5) Uani 1 1 d . . . . .
H00C H 0.180211 0.556540 0.880374 0.031 Uiso 1 1 calc R . . . .
C00D C 0.8046(4) 0.1945(3) 1.00437(17) 0.0301(6) Uani 1 1 d . . . . .
H00D H 0.872590 0.149686 1.035783 0.036 Uiso 1 1 calc R . . . .
C00E C 0.6211(4) 0.1731(3) 1.01984(16) 0.0296(6) Uani 1 1 d . . . . .
H00E H 0.565847 0.114028 1.061896 0.035 Uiso 1 1 calc R . . . .
C00F C 0.0845(4) 0.8092(3) 0.77557(15) 0.0276(6) Uani 1 1 d . . . . .
C00G C -0.3267(4) -0.2877(3) 0.49213(17) 0.0301(6) Uani 1 1 d . . . . .
H00G H -0.362413 -0.377751 0.474399 0.036 Uiso 1 1 calc R . . . .
C00H C 0.5192(4) 0.2399(3) 0.97256(16) 0.0280(5) Uani 1 1 d . . . . .
H00H H 0.396248 0.225305 0.983453 0.034 Uiso 1 1 calc R . . . .
C00I C 0.3163(4) 1.0314(3) 0.78121(17) 0.0328(6) Uani 1 1 d . . . . .
H00I H 0.350583 1.123217 0.794741 0.039 Uiso 1 1 calc R . . . .
C00J C 0.5178(4) 0.4211(3) 0.77145(16) 0.0311(6) Uani 1 1 d . . . . .
H00J H 0.605400 0.390188 0.744286 0.037 Uiso 1 1 calc R . . . .
C00K C 0.4420(4) 0.9709(3) 0.74289(17) 0.0324(6) Uani 1 1 d . . . . .
H00K H 0.559770 1.021877 0.730811 0.039 Uiso 1 1 calc R . . . .
C00L C 0.1661(4) 0.6028(3) 0.71712(16) 0.0269(5) Uani 1 1 d . . . . .
C00M C 0.2114(4) 0.7515(3) 0.73725(16) 0.0260(5) Uani 1 1 d . . . . .
C00N C -0.2106(4) 0.7932(3) 0.83554(17) 0.0323(6) Uani 1 1 d . . . . .
H00N H -0.328251 0.742293 0.847852 0.039 Uiso 1 1 calc R . . . .
C00O C 0.0119(4) 1.0041(3) 0.83972(17) 0.0333(6) Uani 1 1 d . . . . .
H00O H 0.047128 1.095443 0.854601 0.040 Uiso 1 1 calc R . . . .
C00P C -0.0725(4) 0.1571(3) 0.65231(17) 0.0348(7) Uani 1 1 d . . . . .
H00P H -0.052347 0.089072 0.685784 0.042 Uiso 1 1 calc R . . . .
C00Q C 0.0301(4) 0.5409(3) 0.66124(16) 0.0301(6) Uani 1 1 d . . . . .
H00Q H -0.029912 0.597229 0.635545 0.036 Uiso 1 1 calc R . . . .
C00R C 0.4130(4) 0.4864(3) 0.72540(16) 0.0321(6) Uani 1 1 d . . . . .
H00R H 0.430678 0.498512 0.667473 0.039 Uiso 1 1 calc R . . . .
C00S C 0.7848(4) 0.3496(3) 0.89448(19) 0.0345(6) Uani 1 1 d . . . . .
H00S H 0.841231 0.408695 0.852676 0.041 Uiso 1 1 calc R . . . .
C00T C 0.8858(4) 0.2826(3) 0.9422(2) 0.0365(6) Uani 1 1 d . . . . .
H00T H 1.009133 0.297521 0.931979 0.044 Uiso 1 1 calc R . . . .
C00U C -0.0120(5) 0.2890(3) 0.68225(17) 0.0362(7) Uani 1 1 d . . . . .
H00U H 0.046811 0.306946 0.735122 0.043 Uiso 1 1 calc R . . . .
C00V C -0.2947(5) -0.0566(3) 0.46216(19) 0.0419(8) Uani 1 1 d . . . . .
H00V H -0.308515 0.009286 0.425105 0.050 Uiso 1 1 calc R . . . .
C00W C -0.2093(5) -0.1266(3) 0.59355(19) 0.0445(8) Uani 1 1 d . . . . .
H00W H -0.162050 -0.105088 0.648441 0.053 Uiso 1 1 calc R . . . .
C00X C -0.1584(4) 0.9294(3) 0.85863(18) 0.0356(6) Uani 1 1 d . . . . .
H00X H -0.238110 0.968015 0.886228 0.043 Uiso 1 1 calc R . . . .
C00Y C -0.1946(5) 0.2275(3) 0.5286(2) 0.0472(9) Uani 1 1 d . . . . .
H00Y H -0.257963 0.208890 0.476842 0.057 Uiso 1 1 calc R . . . .
C00Z C -0.3467(5) -0.1915(3) 0.4362(2) 0.0484(9) Uani 1 1 d . . . . .
H00Z H -0.394366 -0.216388 0.381744 0.058 Uiso 1 1 calc R . . . .
C010 C -0.1343(6) 0.3603(3) 0.5587(2) 0.0492(9) Uani 1 1 d . . . . .
H010 H -0.159980 0.427728 0.526517 0.059 Uiso 1 1 calc R . . . .

loop_
_atom_site_aniso_label
_atom_site_aniso_U_11
_atom_site_aniso_U_22
_atom_site_aniso_U_33
_atom_site_aniso_U_23
_atom_site_aniso_U_13
_atom_site_aniso_U_12
C001 0.0274(12) 0.0175(10) 0.0168(10) 0.0010(8) -0.0057(8) 0.0074(9)
N002 0.080(2) 0.0296(13) 0.0290(12) 0.0021(10) -0.0089(13) 0.0194(13)
C003 0.0190(11) 0.0266(12) 0.0197(10) 0.0020(9) 0.0016(8) 0.0092(9)
C004 0.0216(11) 0.0258(12) 0.0178(10) 0.0015(9) 0.0014(8) 0.0093(9)
C005 0.0291(13) 0.0258(12) 0.0210(11) 0.0010(9) -0.0033(9) 0.0129(10)
C006 0.0275(12) 0.0236(12) 0.0228(11) 0.0046(9) -0.0024(9) 0.0072(9)
C007 0.0301(13) 0.0245(12) 0.0175(10) 0.0011(9) -0.0058(9) 0.0043(10)
C008 0.0335(13) 0.0195(11) 0.0189(11) -0.0018(9) -0.0025(9) 0.0061(10)
C009 0.0332(13) 0.0186(11) 0.0205(11) 0.0005(9) -0.0042(9) 0.0041(10)
C00A 0.0385(14) 0.0172(11) 0.0238(12) 0.0011(9) -0.0080(10) 0.0066(10)
C00B 0.0339(14) 0.0286(13) 0.0214(11) -0.0014(9) -0.0022(10) 0.0177(11)
C00C 0.0331(13) 0.0226(12) 0.0227(11) -0.0010(9) -0.0066(10) 0.0081(10)
C00D 0.0374(15) 0.0282(13) 0.0277(13) -0.0003(10) -0.0027(11) 0.0144(11)
C00E 0.0410(15) 0.0272(13) 0.0197(11) 0.0030(9) -0.0009(10) 0.0084(11)
C00F 0.0436(15) 0.0205(11) 0.0198(11) -0.0005(9) -0.0086(10) 0.0116(11)
C00G 0.0328(14) 0.0263(13) 0.0305(13) -0.0005(10) 0.0023(11) 0.0074(11)
C00H 0.0311(13) 0.0292(13) 0.0222(11) 0.0027(10) -0.0026(10) 0.0061(10)
C00I 0.0369(15) 0.0272(13) 0.0279(13) 0.0082(10) -0.0080(11) -0.0009(11)
C00J 0.0470(16) 0.0267(13) 0.0220(12) 0.0012(10) 0.0016(11) 0.0142(12)
C00K 0.0356(14) 0.0258(13) 0.0279(13) 0.0076(10) -0.0069(11) -0.0035(11)
C00L 0.0374(14) 0.0237(12) 0.0223(11) 0.0001(9) -0.0022(10) 0.0135(10)
C00M 0.0295(13) 0.0252(12) 0.0232(11) 0.0026(9) -0.0037(10) 0.0077(10)
C00N 0.0368(15) 0.0405(15) 0.0255(12) -0.0046(11) -0.0067(11) 0.0212(12)
C00O 0.0418(16) 0.0366(15) 0.0259(13) 0.0038(11) -0.0019(11) 0.0183(12)
C00P 0.0507(17) 0.0262(13) 0.0246(12) 0.0077(10) -0.0139(12) 0.0071(12)
C00Q 0.0432(16) 0.0284(13) 0.0237(12) -0.0016(10) -0.0075(11) 0.0190(12)
C00R 0.0535(18) 0.0269(13) 0.0182(11) 0.0018(9) -0.0015(11) 0.0150(12)
C00S 0.0413(16) 0.0324(14) 0.0329(14) 0.0097(11) 0.0077(12) 0.0144(12)
C00T 0.0344(15) 0.0372(15) 0.0429(16) 0.0080(12) 0.0081(12) 0.0174(12)
C00U 0.0566(19) 0.0300(14) 0.0200(12) 0.0034(10) -0.0124(12) 0.0096(13)
C00V 0.066(2) 0.0285(14) 0.0313(14) -0.0001(11) -0.0199(14) 0.0157(14)
C00W 0.080(2) 0.0287(14) 0.0252(13) -0.0008(11) -0.0155(14) 0.0181(15)
C00X 0.0438(17) 0.0390(16) 0.0305(14) -0.0020(11) -0.0008(12) 0.0224(13)
C00Y 0.077(2) 0.0340(16) 0.0349(16) -0.0058(12) -0.0321(16) 0.0254(16)
C00Z 0.074(2) 0.0316(15) 0.0378(16) -0.0073(13) -0.0274(16) 0.0151(15)
C010 0.080(3) 0.0309(15) 0.0431(17) -0.0036(13) -0.0340(17) 0.0283(16)

loop_
_atom_type_symbol
_atom_type_description
_atom_type_scat_dispersion_real
_atom_type_scat_dispersion_imag
_atom_type_scat_source
C C 0.0033 0.0016 'International Tables Vol C Tables 4.2.6.8 and 6.1.1.4'
H H 0.0000 0.0000 'International Tables Vol C Tables 4.2.6.8 and 6.1.1.4'
N N 0.0061 0.0033 'International Tables Vol C Tables 4.2.6.8 and 6.1.1.4'

loop_
_geom_angle_atom_site_label_1
_geom_angle_atom_site_label_2
_geom_angle_atom_site_label_3
_geom_angle
_geom_angle_site_symmetry_1
_geom_angle_site_symmetry_3
_geom_angle_publ_flag
C00I C001 C00F 120.9(2) . . ?
C00I C001 C00O 121.1(2) . . ?
C00O C001 C00F 118.0(2) . . ?
C00G N002 C00W 117.1(3) . . ?
C00V C003 C004 122.7(2) . . ?
C00V C003 C00W 115.4(2) . . ?
C00W C003 C004 121.9(2) . . ?
C00P C004 C003 121.4(2) . . ?
C00Y C004 C003 122.7(2) . . ?
C00Y C004 C00P 115.9(2) . . ?
C00F C005 H005 120.8 . . ?
C00N C005 H005 120.8 . . ?
C00N C005 C00F 118.5(2) . . ?
C00K C006 H006 117.4 . . ?
C00M C006 H006 117.4 . . ?
C00M C006 C00K 125.2(3) . . ?
C009 C007 H007 119.7 . . ?
C00C C007 H007 119.7 . . ?
C00C C007 C009 120.6(2) . . ?
C00H C008 C009 120.7(2) . . ?
C00S C008 C009 121.0(2) . . ?
C00S C008 C00H 118.3(2) . . ?
C007 C009 C008 120.4(2) . . ?
C007 C009 C00J 118.7(2) . . ?
C00J C009 C008 120.9(2) . . ?
C00C C00A C00L 119.0(2) . . ?
C00R C00A C00C 118.9(2) . . ?
C00R C00A C00L 122.0(2) . . ?
C00U C00B C00Q 124.8(2) . . ?
C010 C00B C00Q 119.4(2) . . ?
C010 C00B C00U 115.8(3) . . ?
C007 C00C C00A 120.5(3) . . ?
C007 C00C H00C 119.7 . . ?
C00A C00C H00C 119.7 . . ?
C00E C00D H00D 120.2 . . ?
C00T C00D H00D 120.2 . . ?
C00T C00D C00E 119.7(3) . . ?
C00D C00E H00E 119.9 . . ?
C00D C00E C00H 120.1(3) . . ?
C00H C00E H00E 119.9 . . ?
C001 C00F C005 118.0(2) . . ?
C00M C00F C001 119.2(2) . . ?
C00M C00F C005 122.8(2) . . ?
N002 C00G H00G 118.7 . . ?
N002 C00G C00Z 122.7(3) . . ?
C00Z C00G H00G 118.7 . . ?
C008 C00H H00H 119.6 . . ?
C00E C00H C008 120.7(3) . . ?
C00E C00H H00H 119.6 . . ?
C001 C00I H00I 120.5 . . ?
C001 C00I C00K 118.9(2) . . ?
C00K C00I H00I 120.5 . . ?
C009 C00J H00J 119.9 . . ?
C00R C00J C009 120.3(3) . . ?
C00R C00J H00J 119.9 . . ?
C006 C00K C00I 117.7(3) . . ?
C006 C00K H00K 121.2 . . ?
C00I C00K H00K 121.2 . . ?
C00A C00L C00M 113.5(2) . . ?
C00Q C00L C00A 124.8(2) . . ?
C00Q C00L C00M 121.7(2) . . ?
C006 C00M C00F 118.1(2) . . ?
C006 C00M C00L 119.9(2) . . ?
C00F C00M C00L 121.9(2) . . ?
C005 C00N H00N 117.9 . . ?
C005 C00N C00X 124.3(3) . . ?
C00X C00N H00N 117.9 . . ?
C001 C00O H00O 118.3 . . ?
C00X C00O C001 123.3(3) . . ?
C00X C00O H00O 118.3 . . ?
C004 C00P H00P 118.7 . . ?
C00U C00P C004 122.6(2) . . ?
C00U C00P H00P 118.7 . . ?
C00B C00Q H00Q 115.3 . . ?
C00L C00Q C00B 129.4(2) . . ?
C00L C00Q H00Q 115.3 . . ?
C00A C00R H00R 119.6 . . ?
C00J C00R C00A 120.8(2) . . ?
C00J C00R H00R 119.6 . . ?
C008 C00S H00S 119.7 . . ?
C00T C00S C008 120.6(3) . . ?
C00T C00S H00S 119.7 . . ?
C00D C00T C00S 120.6(3) . . ?
C00D C00T H00T 119.7 . . ?
C00S C00T H00T 119.7 . . ?
C00B C00U H00U 119.2 . . ?
C00P C00U C00B 121.6(2) . . ?
C00P C00U H00U 119.2 . . ?
C003 C00V H00V 120.0 . . ?
C003 C00V C00Z 120.0(3) . . ?
C00Z C00V H00V 120.0 . . ?
N002 C00W C003 125.6(3) . . ?
N002 C00W H00W 117.2 . . ?
C003 C00W H00W 117.2 . . ?
C00N C00X H00X 121.0 . . ?
C00O C00X C00N 118.0(3) . . ?
C00O C00X H00X 121.0 . . ?
C004 C00Y H00Y 119.2 . . ?
C004 C00Y C010 121.5(3) . . ?
C010 C00Y H00Y 119.2 . . ?
C00G C00Z C00V 119.2(3) . . ?
C00G C00Z H00Z 120.4 . . ?
C00V C00Z H00Z 120.4 . . ?
C00B C010 H010 118.8 . . ?
C00Y C010 C00B 122.4(3) . . ?
C00Y C010 H010 118.8 . . ?

loop_
_geom_bond_atom_site_label_1
_geom_bond_atom_site_label_2
_geom_bond_distance
_geom_bond_site_symmetry_2
_geom_bond_publ_flag
C001 C00F 1.433(3) . ?
C001 C00I 1.406(4) . ?
C001 C00O 1.425(4) . ?
N002 C00G 1.320(4) . ?
N002 C00W 1.340(4) . ?
C003 C004 1.485(3) . ?
C003 C00V 1.381(4) . ?
C003 C00W 1.391(4) . ?
C004 C00P 1.391(3) . ?
C004 C00Y 1.390(4) . ?
C005 H005 0.9300 . ?
C005 C00F 1.468(4) . ?
C005 C00N 1.358(4) . ?
C006 H006 0.9300 . ?
C006 C00K 1.394(4) . ?
C006 C00M 1.359(4) . ?
C007 H007 0.9300 . ?
C007 C009 1.395(4) . ?
C007 C00C 1.389(3) . ?
C008 C009 1.483(3) . ?
C008 C00H 1.400(4) . ?
C008 C00S 1.392(4) . ?
C009 C00J 1.409(3) . ?
C00A C00C 1.400(4) . ?
C00A C00L 1.485(3) . ?
C00A C00R 1.392(4) . ?
C00B C00Q 1.490(4) . ?
C00B C00U 1.396(4) . ?
C00B C010 1.390(4) . ?
C00C H00C 0.9300 . ?
C00D H00D 0.9300 . ?
C00D C00E 1.386(4) . ?
C00D C00T 1.378(4) . ?
C00E H00E 0.9300 . ?
C00E C00H 1.392(4) . ?
C00F C00M 1.416(4) . ?
C00G H00G 0.9300 . ?
C00G C00Z 1.375(4) . ?
C00H H00H 0.9300 . ?
C00I H00I 0.9300 . ?
C00I C00K 1.427(4) . ?
C00J H00J 0.9300 . ?
C00J C00R 1.387(4) . ?
C00K H00K 0.9300 . ?
C00L C00M 1.504(4) . ?
C00L C00Q 1.356(4) . ?
C00N H00N 0.9300 . ?
C00N C00X 1.391(4) . ?
C00O H00O 0.9300 . ?
C00O C00X 1.353(4) . ?
C00P H00P 0.9300 . ?
C00P C00U 1.382(4) . ?
C00Q H00Q 0.9300 . ?
C00R H00R 0.9300 . ?
C00S H00S 0.9300 . ?
C00S C00T 1.392(4) . ?
C00T H00T 0.9300 . ?
C00U H00U 0.9300 . ?
C00V H00V 0.9300 . ?
C00V C00Z 1.390(4) . ?
C00W H00W 0.9300 . ?
C00X H00X 0.9300 . ?
C00Y H00Y 0.9300 . ?
C00Y C010 1.390(4) . ?
C00Z H00Z 0.9300 . ?
C010 H010 0.9300 . ?
